data_1571203
loop_
_publ_author_name
'Mdluli, Velabo'
'Lehnherr, Dan'
'Lam, Yu-Hong'
'Chaudhry, Mohammad T.'
'Newman, Justin A.'
'DaSilva, Jimmy O.'
'Regalado, Erik L.'

_publ_section_title
;
 Electrosynthesis of iminophosphoranes and applications in nickel
 catalysis.
;
_journal_issue 16
_journal_name_full 'Chemical science'
_journal_page_first 5980
_journal_page_last 5992
_journal_paper_doi 10.1039/d3sc05357a
_journal_volume 15
_journal_year 2024
_chemical_formula_moiety 'C27 H24 N2 O P2'
_chemical_formula_sum 'C27 H24 N2 O P2'
_chemical_formula_weight 454.42
_chemical_name_common Compound35
_chemical_name_systematic Compound35
_space_group_crystal_system triclinic
_space_group_IT_number 2
_space_group_name_Hall '-P 1'
_space_group_name_H-M_alt 'P -1'
_atom_sites_solution_hydrogens geom
_atom_sites_solution_primary dual
_audit_creation_date 2023-01-12
_audit_creation_method
;
Olex2 1.5
(compiled 2022.04.07 svn.rca3783a0 for OlexSys, GUI svn.r6498)
;
_audit_update_record
;
2023-04-25 deposited with the CCDC.	2024-03-06 downloaded from the CCDC.
;
_cell_angle_alpha 81.121(2)
_cell_angle_beta 72.014(2)
_cell_angle_gamma 84.044(2)
_cell_formula_units_Z 2
_cell_length_a 10.0468(2)
_cell_length_b 10.5532(2)
_cell_length_c 11.2334(2)
_cell_measurement_reflns_used 22036
_cell_measurement_temperature 100.00(10)
_cell_measurement_theta_max 77.3970
_cell_measurement_theta_min 4.1500
_cell_volume 1117.26(4)
_computing_cell_refinement 'CrysAlisPro 1.171.42.54a (Rigaku OD, 2022)'
_computing_data_collection 'CrysAlisPro 1.171.42.54a (Rigaku OD, 2022)'
_computing_data_reduction 'CrysAlisPro 1.171.42.54a (Rigaku OD, 2022)'
_computing_molecular_graphics 'Olex2 1.5 (Dolomanov et al., 2009)'
_computing_publication_material 'Olex2 1.5 (Dolomanov et al., 2009)'
_computing_structure_refinement 'XL  (Sheldrick, 2008)'
_computing_structure_solution 'SHELXT  (Sheldrick, 2015)'
_diffrn_ambient_environment N~2~
_diffrn_ambient_temperature 100.00(10)
_diffrn_detector 'Hybrid Pixel Array Detector'
_diffrn_detector_area_resol_mean 10.0000
_diffrn_detector_type HyPix
_diffrn_measured_fraction_theta_full 0.999
_diffrn_measured_fraction_theta_max 0.938
_diffrn_measurement_details
;
List of Runs (angles in degrees, time in seconds):

  # Type    Start    End  Width  t~exp~   \w     \q     \k     \f   Frames
#--------------------------------------------------------------------------
  1  \w   -116.00 -18.00   0.50    0.05    --  -90.00  88.00-105.00  196
  2  \w    -75.00  22.00   0.50    0.05    --  -49.83  88.00-105.00  194
  3  \w    -45.00 -20.00   0.50    0.05    --  -90.00  38.00 -30.00   50
  4  \w    -44.00 -18.00   0.50    0.05    --  -90.00  38.00  60.00   52
  5  \w    -86.00 -20.00   0.50    0.05    --  -49.83 125.00 120.00  132
  6  \w     -6.00  21.00   0.50    0.05    --   10.00  65.00 110.07   54
  7  \w     16.00  45.00   0.50    0.05    --   26.00  48.00 169.60   58
  8  \w      1.00  29.00   0.50    0.05    --   14.00  58.00  47.49   56
  9  \w     11.00  38.00   0.50    0.05    --   22.00  52.00 -36.39   54
 10  \w     11.00  39.00   0.50    0.05    --   22.00  51.00 -91.91   56
 11  \w     44.00  70.00   0.50    0.05    --  107.23 -88.00 137.00   52
 12  \w     50.00 105.00   0.50    0.05    --  107.23 -99.00 120.00  110
 13  \w     44.00  70.00   0.50    0.05    --  107.23-125.00   0.00   52
 14  \w     78.00 111.00   0.50    0.05    --  107.23-125.00   0.00   66
 15  \w     35.00 107.00   0.50    0.05    --  107.23-125.00 -30.00  144
 16  \w     36.00  84.00   0.50    0.05    --  107.23 -99.00   0.00   96
 17  \w     75.00 102.00   0.50    0.05    --  107.23 -99.00  30.00   54
 18  \w     39.00  99.00   0.50    0.05    --  107.23 -99.00  90.00  120
 19  \w    -21.00  76.00   0.50    0.05    --   49.83 -88.00 137.00  194
 20  \w     38.00  70.00   0.50    0.05    --  107.23 -99.00  30.00   64
 21  \w     35.00 105.00   0.50    0.05    --  107.23 -99.00-150.00  140
 22  \w    -22.00  31.00   0.50    0.05    --   49.83 -19.00-180.00  106
 23  \w     38.00  64.00   0.50    0.05    --  107.23 -57.00-150.00   52
 24  \w     35.00  60.00   0.50    0.05    --  107.23 -57.00 -30.00   50
 25  \w     37.00  62.00   0.50    0.05    --  107.23 -57.00-180.00   50
 26  \w     37.00  62.00   0.50    0.05    --  107.23 -57.00   0.00   50
 27  \w     36.00  64.00   0.50    0.05    --  107.23 -57.00  60.00   56
 28  \w     35.00  60.00   0.50    0.05    --  107.23 -57.00 150.00   50
 29  \w    146.00 176.00   0.50    0.05    --  107.23  38.00 -30.00   60
 30  \w    104.00 145.00   0.50    0.05    --  107.23 125.00-180.00   82
 31  \w    148.00 175.00   0.50    0.05    --  107.23 125.00-180.00   54
 32  \w    101.00 178.00   0.50    0.05    --  107.23  88.00-105.00  154
 33  \w    100.00 134.00   0.50    0.05    --  107.23  38.00 -30.00   68
 34  \w    -48.00 -20.00   0.50    0.05    --  -30.00 -47.00  -0.87   56
 35  \w   -117.00 -37.00   0.50    0.05    --  -46.00 -42.00 -87.16  160
 36  \w   -117.00 -37.00   0.50    0.05    --  -46.00 -42.00 -57.24  160
 37  \w   -121.00 -41.00   0.50    0.05    --  -50.00 -42.00-137.64  160
 38  \w   -121.00 -41.00   0.50    0.05    --  -50.00 -42.00 -10.09  160
 39  \w   -121.00 -42.00   0.50    0.05    --  -50.00 -40.00-110.48  158
 40  \w   -117.00 -37.00   0.50    0.05    --  -46.00 -41.00 -34.82  160
 41  \w   -121.00 -41.00   0.50    0.05    --  -50.00 -42.00  67.40  160
 42  \w   -121.00 -41.00   0.50    0.05    --  -50.00 -42.00 111.11  160
 43  \w    -57.00 -29.00   0.50    0.05    --  -38.00 -44.00 179.83   56
 44  \w   -121.00 -42.00   0.50    0.05    --  -50.00 -40.00 132.65  158
 45  \w   -161.00 -94.00   0.50    0.05    --  -90.00 -44.00 179.20  134
 46  \w   -145.00 -64.00   0.50    0.05    --  -74.00 -42.00 132.32  162
 47  \w   -142.00 -60.00   0.50    0.05    --  -70.00 -42.00  53.28  164
 48  \w   -150.00 -69.00   0.50    0.05    --  -78.00 -41.00 170.86  162
 49  \w   -142.00 -61.00   0.50    0.05    --  -70.00 -41.00  70.30  162
 50  \w   -142.00 -61.00   0.50    0.05    --  -70.00 -41.00  28.92  162
 51  \w   -145.00 -64.00   0.50    0.05    --  -74.00 -42.00  29.21  162
 52  \w   -149.00 -70.00   0.50    0.05    --  -78.00 -40.00 -81.45  158
 53  \w   -142.00 -60.00   0.50    0.05    --  -70.00 -42.00-141.97  164
 54  \w   -142.00 -61.00   0.50    0.05    --  -70.00 -41.00-173.91  162
 55  \w   -145.00 -66.00   0.50    0.05    --  -74.00 -40.00 -54.68  158
 56  \w    -96.00 -70.00   0.50    0.05    --  -78.00 -39.00 -67.25   52
 57  \w   -101.00 -74.00   0.50    0.05    --  -82.00 -40.00 -10.30   54
 58  \w    -96.00 -70.00   0.50    0.05    --  -78.00 -39.00   5.73   52
 59  \w   -149.00 -70.00   0.50    0.05    --  -78.00 -39.00  -3.18  158
 60  \w   -104.00 -78.00   0.50    0.05    --  -86.00 -38.00 -25.23   52
 61  \w   -149.00 -70.00   0.50    0.05    --  -78.00 -38.00  41.40  158
 62  \w   -149.00 -70.00   0.50    0.05    --  -78.00 -38.00 147.99  158
 63  \w   -141.00 -62.00   0.50    0.05    --  -70.00 -40.00 174.17  158
 64  \w   -105.00 -78.00   0.50    0.05    --  -86.00 -40.00  98.19   54
 65  \w   -107.00 -82.00   0.50    0.05    --  -90.00 -38.00  60.00   50
 66  \w   -160.00-114.00   0.50    0.05    --  -90.00 -38.00  60.00   92
 67  \w   -160.00-135.00   0.50    0.05    --  -90.00 -38.00 -30.00   50
 68  \w   -161.00-122.00   0.50    0.05    --  -90.00 -38.00 -60.00   78
 69  \w   -115.00 -88.00   0.50    0.05    --  -90.00 -38.00 -30.00   54
 70  \w   -109.00 -83.00   0.50    0.05    --  -90.00 -38.00 -60.00   52
 71  \w   -145.00 -66.00   0.50    0.05    --  -74.00 -38.00-126.31  158
 72  \w   -116.00 -82.00   0.50    0.05    --  -90.00 -38.00-150.00   68
 73  \w   -110.00 -83.00   0.50    0.05    --  -90.00 -38.00-180.00   54
 74  \w   -116.00 -86.00   0.50    0.05    --  -90.00 -38.00  90.00   60
 75  \w   -133.00 -82.00   0.50    0.05    --  -90.00 -38.00 120.00  102
 76  \w    -96.00 -70.00   0.50    0.05    --  -78.00 -38.00  99.36   52
 77  \w   -126.00 -82.00   0.50    0.05    --  -90.00 -38.00 150.00   88
 78  \w   -161.00-127.00   0.50    0.05    --  -90.00 -38.00 150.00   68
 79  \w   -154.00-120.00   0.50    0.05    --  -90.00 -38.00  90.00   68
 80  \w   -130.00 -82.00   0.50    0.05    --  -90.00 -37.00   6.66   96
 81  \w   -115.00 -74.00   0.50    0.05    --  -82.00 -37.00 -99.66   82
 82  \w   -110.00 -81.00   0.50    0.05    --  -90.00 -36.00-162.05   58
 83  \w   -153.00-126.00   0.50    0.05    --  -90.00 -36.00-162.05   54
 84  \w   -161.00 -82.00   0.50    0.05    --  -90.00 -33.00-112.20  158
 85  \w   -107.00 -82.00   0.50    0.05    --  -90.00 -31.00-141.75   50
 86  \w   -117.00 -82.00   0.50    0.05    --  -90.00 -32.00  31.36   70
 87  \w   -155.00-129.00   0.50    0.05    --  -90.00 -32.00  31.36   52
 88  \w   -157.00-116.00   0.50    0.05    --  -90.00 -99.00  90.00   82
 89  \w   -160.00-113.00   0.50    0.05    --  -90.00 -99.00  30.00   94
 90  \w   -161.00 -79.00   0.50    0.05    --  -90.00 -88.00 137.00  164
;
_diffrn_measurement_device 'four-circle diffractometer'
_diffrn_measurement_device_type 'XtaLAB Synergy, Dualflex, HyPix'
_diffrn_measurement_method '\w scans'
_diffrn_orient_matrix_type 'CrysAlisPro convention (1999,Acta A55,543-557)'
_diffrn_orient_matrix_UB_11 0.0131634000
_diffrn_orient_matrix_UB_12 0.0299616000
_diffrn_orient_matrix_UB_13 0.1257051000
_diffrn_orient_matrix_UB_21 -0.1534595000
_diffrn_orient_matrix_UB_22 0.0544071000
_diffrn_orient_matrix_UB_23 0.0362878000
_diffrn_orient_matrix_UB_31 -0.0485875000
_diffrn_orient_matrix_UB_32 -0.1343527000
_diffrn_orient_matrix_UB_33 0.0634403000
_diffrn_radiation_monochromator mirror
_diffrn_radiation_probe x-ray
_diffrn_radiation_type 'Cu K\a'
_diffrn_radiation_wavelength 1.54184
_diffrn_reflns_av_R_equivalents 0.0345
_diffrn_reflns_av_unetI/netI 0.0193
_diffrn_reflns_Laue_measured_fraction_full 0.999
_diffrn_reflns_Laue_measured_fraction_max 0.938
_diffrn_reflns_limit_h_max 12
_diffrn_reflns_limit_h_min -12
_diffrn_reflns_limit_k_max 11
_diffrn_reflns_limit_k_min -13
_diffrn_reflns_limit_l_max 14
_diffrn_reflns_limit_l_min -13
_diffrn_reflns_number 37877
_diffrn_reflns_point_group_measured_fraction_full 0.999
_diffrn_reflns_point_group_measured_fraction_max 0.938
_diffrn_reflns_theta_full 67.684
_diffrn_reflns_theta_max 77.500
_diffrn_reflns_theta_min 4.173
_diffrn_source 'micro-focus sealed X-ray tube'
_diffrn_source_type 'PhotonJet (Cu) X-ray Source'
_exptl_absorpt_coefficient_mu 1.943
_exptl_absorpt_correction_T_max 1.00000
_exptl_absorpt_correction_T_min 0.84142
_exptl_absorpt_correction_type multi-scan
_exptl_absorpt_process_details
;
CrysAlisPro 1.171.42.54a (Rigaku Oxford Diffraction, 2022)
Empirical absorption correction using spherical harmonics,
implemented in SCALE3 ABSPACK scaling algorithm.
;
_exptl_crystal_colour 'clear colourless'
_exptl_crystal_colour_lustre clear
_exptl_crystal_colour_primary colourless
_exptl_crystal_density_diffrn 1.351
_exptl_crystal_description block
_exptl_crystal_F_000 476
_exptl_crystal_recrystallization_method 'cooling from a solution of msd001 in acetonitrile'
_exptl_crystal_size_max 0.202
_exptl_crystal_size_mid 0.123
_exptl_crystal_size_min 0.082
_refine_diff_density_max 0.489
_refine_diff_density_min -0.363
_refine_diff_density_rms 0.050
_refine_ls_extinction_method none
_refine_ls_goodness_of_fit_ref 1.074
_refine_ls_hydrogen_treatment constr
_refine_ls_matrix_type full
_refine_ls_number_parameters 289
_refine_ls_number_reflns 4462
_refine_ls_number_restraints 0
_refine_ls_restrained_S_all 1.074
_refine_ls_R_factor_all 0.0360
_refine_ls_R_factor_gt 0.0340
_refine_ls_shift/su_max 0.001
_refine_ls_shift/su_mean 0.000
_refine_ls_structure_factor_coef Fsqd
_refine_ls_weighting_details 'w=1/[\s^2^(Fo^2^)+(0.0365P)^2^+0.7902P] where P=(Fo^2^+2Fc^2^)/3'
_refine_ls_weighting_scheme calc
_refine_ls_wR_factor_gt 0.0866
_refine_ls_wR_factor_ref 0.0879
_reflns_Friedel_coverage 0.000
_reflns_number_gt 4165
_reflns_number_total 4462
_reflns_threshold_expression 'I > 2\s(I)'
_cod_data_source_file d3sc05357a2.cif
_cod_data_source_block Compound_35
_cod_depositor_comments 'Adding full bibliography for 1571196--1571204.cif.'
_cod_database_code 1571203
_shelx_shelxl_version_number 2018/3
_chemical_oxdiff_formula 'C10 N O P H'
_chemical_oxdiff_usercomment Velabo
_shelx_space_group_comment
;
The symmetry employed for this shelxl refinement is uniquely defined
by the following loop, which should always be used as a source of
symmetry information in preference to the above space-group names.
They are only intended as comments.
;
_shelx_estimated_absorpt_t_max 0.857
_shelx_estimated_absorpt_t_min 0.695
_olex2_refinement_description
;
1.a Secondary CH2 refined with riding coordinates:
 C15(H15A,H15B), C14(H14A,H14B)
1.b Aromatic/amide H refined with riding coordinates:
 C23(H23), C12(H12), C8(H8), C6(H6), C2(H2), C24(H24), C27(H27), C25(H25),
 C21(H21), C4(H4), C17(H17), C11(H11), C9(H9), C5(H5), C20(H20), C26(H26),
 C10(H10), C3(H3), C18(H18), C19(H19)
;
_olex2_date_sample_data_collection 2023-01-09
_olex2_date_sample_submission 2023-01-09
_olex2_exptl_crystal_mounting_method 'mounted using Paratone oil onto a MiTeGen loop'
_olex2_submission_original_sample_id msd001
_olex2_submission_special_instructions 'No special instructions were received'
_oxdiff_exptl_absorpt_empirical_details
;
Empirical correction (ABSPACK) includes:
- Absorption correction using spherical harmonics
- Frame scaling
- Detector area scaling
;
_oxdiff_exptl_absorpt_empirical_full_max 1.328
_oxdiff_exptl_absorpt_empirical_full_min 0.753

loop_
_space_group_symop_operation_xyz
'x, y, z'
'-x, -y, -z'

loop_
_atom_site_label
_atom_site_type_symbol
_atom_site_fract_x
_atom_site_fract_y
_atom_site_fract_z
_atom_site_U_iso_or_equiv
_atom_site_adp_type
_atom_site_occupancy
_atom_site_site_symmetry_order
_atom_site_calc_flag
_atom_site_refinement_flags_posn
_atom_site_refinement_flags_adp
_atom_site_refinement_flags_occupancy
_atom_site_disorder_assembly
_atom_site_disorder_group
P2 P 0.49639(4) 0.79667(4) 0.68963(3) 0.01655(10) Uani 1 1 d . . . . .
P1 P 0.32496(4) 0.73154(4) 0.38444(3) 0.01620(10) Uani 1 1 d . . . . .
O1 O 0.54475(11) 0.92964(10) 0.65919(10) 0.0227(2) Uani 1 1 d . . . . .
N1 N 0.31026(14) 0.58001(12) 0.42370(12) 0.0201(3) Uani 1 1 d . . . . .
N2 N 0.18016(14) 0.48099(13) 0.63706(13) 0.0251(3) Uani 1 1 d . . . . .
C7 C 0.16972(16) 0.81707(15) 0.35780(14) 0.0181(3) Uani 1 1 d . . . . .
C15 C 0.47564(15) 0.73312(15) 0.55582(14) 0.0181(3) Uani 1 1 d . . . . .
H15A H 0.565724 0.736227 0.487370 0.022 Uiso 1 1 calc R U . . .
H15B H 0.452913 0.641934 0.581183 0.022 Uiso 1 1 calc R U . . .
C23 C 0.58648(16) 0.57592(15) 0.83008(14) 0.0201(3) Uani 1 1 d . . . . .
H23 H 0.490857 0.558369 0.869628 0.024 Uiso 1 1 calc R U . . .
C1 C 0.46782(15) 0.74854(14) 0.24071(14) 0.0177(3) Uani 1 1 d . . . . .
C22 C 0.62171(16) 0.68407(15) 0.74068(14) 0.0178(3) Uani 1 1 d . . . . .
C12 C 0.16149(16) 0.95136(15) 0.33395(15) 0.0213(3) Uani 1 1 d . . . . .
H12 H 0.238155 0.998743 0.330859 0.026 Uiso 1 1 calc R U . . .
C8 C 0.05663(16) 0.74781(16) 0.36313(14) 0.0207(3) Uani 1 1 d . . . . .
H8 H 0.062230 0.656706 0.379919 0.025 Uiso 1 1 calc R U . . .
C14 C 0.36054(16) 0.80688(14) 0.50499(14) 0.0179(3) Uani 1 1 d . . . . .
H14A H 0.389171 0.895169 0.469456 0.021 Uiso 1 1 calc R U . . .
H14B H 0.273297 0.813439 0.575846 0.021 Uiso 1 1 calc R U . . .
C6 C 0.45686(16) 0.82738(15) 0.13208(14) 0.0197(3) Uani 1 1 d . . . . .
H6 H 0.372095 0.876721 0.132551 0.024 Uiso 1 1 calc R U . . .
C2 C 0.59341(16) 0.67715(15) 0.23890(15) 0.0211(3) Uani 1 1 d . . . . .
H2 H 0.601208 0.622794 0.312470 0.025 Uiso 1 1 calc R U . . .
C24 C 0.69196(17) 0.49375(15) 0.86118(14) 0.0224(3) Uani 1 1 d . . . . .
H24 H 0.668188 0.420311 0.922355 0.027 Uiso 1 1 calc R U . . .
C16 C 0.32869(15) 0.78811(15) 0.81075(14) 0.0183(3) Uani 1 1 d . . . . .
C27 C 0.76280(16) 0.70777(15) 0.68181(15) 0.0210(3) Uani 1 1 d . . . . .
H27 H 0.787273 0.780762 0.620190 0.025 Uiso 1 1 calc R U . . .
C25 C 0.83177(17) 0.51899(16) 0.80293(15) 0.0229(3) Uani 1 1 d . . . . .
H25 H 0.903402 0.463172 0.824891 0.027 Uiso 1 1 calc R U . . .
C21 C 0.28942(16) 0.88780(16) 0.88547(15) 0.0223(3) Uani 1 1 d . . . . .
H21 H 0.349930 0.955560 0.871591 0.027 Uiso 1 1 calc R U . . .
C13 C 0.23909(15) 0.53123(14) 0.53764(15) 0.0191(3) Uani 1 1 d . . . . .
C4 C 0.69555(17) 0.76366(16) 0.02168(15) 0.0223(3) Uani 1 1 d . . . . .
H4 H 0.773131 0.769249 -0.052794 0.027 Uiso 1 1 calc R U . . .
C17 C 0.23733(16) 0.69058(16) 0.82933(15) 0.0217(3) Uani 1 1 d . . . . .
H17 H 0.263042 0.622755 0.778451 0.026 Uiso 1 1 calc R U . . .
C11 C 0.03999(17) 1.01459(16) 0.31485(15) 0.0246(3) Uani 1 1 d . . . . .
H11 H 0.033555 1.105707 0.298488 0.029 Uiso 1 1 calc R U . . .
C9 C -0.06430(17) 0.81238(16) 0.34382(15) 0.0234(3) Uani 1 1 d . . . . .
H9 H -0.141386 0.765399 0.347259 0.028 Uiso 1 1 calc R U . . .
C5 C 0.57070(17) 0.83356(15) 0.02275(14) 0.0214(3) Uani 1 1 d . . . . .
H5 H 0.562586 0.886154 -0.051632 0.026 Uiso 1 1 calc R U . . .
C20 C 0.16168(17) 0.88798(18) 0.98032(16) 0.0277(4) Uani 1 1 d . . . . .
H20 H 0.136172 0.954730 1.032482 0.033 Uiso 1 1 calc R U . . .
C26 C 0.86714(17) 0.62546(16) 0.71278(15) 0.0236(3) Uani 1 1 d . . . . .
H26 H 0.962889 0.641905 0.672293 0.028 Uiso 1 1 calc R U . . .
C10 C -0.07234(17) 0.94511(17) 0.31958(15) 0.0248(3) Uani 1 1 d . . . . .
H10 H -0.154950 0.989012 0.306101 0.030 Uiso 1 1 calc R U . . .
C3 C 0.70691(17) 0.68523(16) 0.13009(15) 0.0233(3) Uani 1 1 d . . . . .
H3 H 0.792381 0.637167 0.129674 0.028 Uiso 1 1 calc R U . . .
C18 C 0.10833(17) 0.69334(17) 0.92286(16) 0.0264(4) Uani 1 1 d . . . . .
H18 H 0.045287 0.628143 0.934683 0.032 Uiso 1 1 calc R U . . .
C19 C 0.07189(17) 0.79119(18) 0.99871(16) 0.0280(4) Uani 1 1 d . . . . .
H19 H -0.015171 0.791637 1.063572 0.034 Uiso 1 1 calc R U . . .

loop_
_atom_site_aniso_label
_atom_site_aniso_U_11
_atom_site_aniso_U_22
_atom_site_aniso_U_33
_atom_site_aniso_U_23
_atom_site_aniso_U_13
_atom_site_aniso_U_12
P2 0.01710(19) 0.0163(2) 0.01661(19) -0.00110(14) -0.00620(14) -0.00037(14)
P1 0.01650(19) 0.0158(2) 0.01632(19) -0.00121(14) -0.00579(14) 0.00030(14)
O1 0.0237(6) 0.0188(6) 0.0261(6) 0.0000(4) -0.0093(5) -0.0020(4)
N1 0.0226(7) 0.0174(6) 0.0196(6) -0.0013(5) -0.0061(5) -0.0006(5)
N2 0.0219(7) 0.0238(7) 0.0269(7) 0.0034(6) -0.0069(6) -0.0008(6)
C7 0.0184(7) 0.0203(8) 0.0152(7) -0.0025(6) -0.0052(6) 0.0011(6)
C15 0.0182(7) 0.0196(8) 0.0169(7) -0.0020(6) -0.0064(6) 0.0004(6)
C23 0.0209(7) 0.0219(8) 0.0173(7) -0.0030(6) -0.0054(6) -0.0010(6)
C1 0.0184(7) 0.0184(7) 0.0169(7) -0.0029(6) -0.0053(6) -0.0020(6)
C22 0.0193(7) 0.0188(7) 0.0167(7) -0.0046(6) -0.0068(6) 0.0004(6)
C12 0.0212(7) 0.0210(8) 0.0227(8) -0.0032(6) -0.0078(6) -0.0007(6)
C8 0.0211(7) 0.0218(8) 0.0186(7) -0.0024(6) -0.0051(6) -0.0008(6)
C14 0.0196(7) 0.0176(7) 0.0166(7) -0.0014(6) -0.0066(6) 0.0006(6)
C6 0.0202(7) 0.0196(8) 0.0202(7) -0.0024(6) -0.0080(6) 0.0005(6)
C2 0.0222(8) 0.0207(8) 0.0207(7) -0.0013(6) -0.0081(6) 0.0013(6)
C24 0.0302(8) 0.0196(8) 0.0183(7) -0.0012(6) -0.0096(6) 0.0005(6)
C16 0.0166(7) 0.0210(8) 0.0174(7) -0.0007(6) -0.0072(6) 0.0025(6)
C27 0.0218(8) 0.0196(8) 0.0207(7) -0.0020(6) -0.0055(6) -0.0008(6)
C25 0.0248(8) 0.0227(8) 0.0242(8) -0.0066(6) -0.0125(7) 0.0066(6)
C21 0.0207(8) 0.0245(8) 0.0248(8) -0.0052(6) -0.0113(6) 0.0021(6)
C13 0.0170(7) 0.0165(7) 0.0259(8) -0.0037(6) -0.0103(6) 0.0026(6)
C4 0.0211(8) 0.0247(8) 0.0197(7) -0.0045(6) -0.0029(6) -0.0026(6)
C17 0.0231(8) 0.0227(8) 0.0195(7) -0.0007(6) -0.0077(6) -0.0008(6)
C11 0.0280(8) 0.0196(8) 0.0259(8) -0.0025(6) -0.0093(7) 0.0030(6)
C9 0.0189(7) 0.0292(9) 0.0227(8) -0.0050(7) -0.0063(6) -0.0022(6)
C5 0.0257(8) 0.0211(8) 0.0178(7) -0.0011(6) -0.0073(6) -0.0024(6)
C20 0.0244(8) 0.0365(10) 0.0247(8) -0.0117(7) -0.0104(7) 0.0080(7)
C26 0.0188(8) 0.0240(8) 0.0274(8) -0.0058(7) -0.0061(6) 0.0019(6)
C10 0.0202(8) 0.0305(9) 0.0243(8) -0.0059(7) -0.0094(6) 0.0071(7)
C3 0.0198(8) 0.0240(8) 0.0258(8) -0.0043(6) -0.0072(6) 0.0025(6)
C18 0.0220(8) 0.0327(9) 0.0240(8) 0.0024(7) -0.0079(7) -0.0053(7)
C19 0.0179(8) 0.0435(11) 0.0209(8) -0.0043(7) -0.0048(6) 0.0034(7)

loop_
_atom_type_symbol
_atom_type_description
_atom_type_scat_dispersion_real
_atom_type_scat_dispersion_imag
_atom_type_scat_source
C C 0.0181 0.0091 'International Tables Vol C Tables 4.2.6.8 and 6.1.1.4'
H H 0.0000 0.0000 'International Tables Vol C Tables 4.2.6.8 and 6.1.1.4'
N N 0.0311 0.0180 'International Tables Vol C Tables 4.2.6.8 and 6.1.1.4'
O O 0.0492 0.0322 'International Tables Vol C Tables 4.2.6.8 and 6.1.1.4'
P P 0.2955 0.4335 'International Tables Vol C Tables 4.2.6.8 and 6.1.1.4'

loop_
_exptl_crystal_face_index_h
_exptl_crystal_face_index_k
_exptl_crystal_face_index_l
_exptl_crystal_face_perp_dist
-1 0 0 0.0349
1 0 0 0.0469
2 -2 1 0.0554
1 2 1 0.0726
-1 -2 0 0.0839
1 2 0 0.0553
1 -1 2 0.0844
2 1 2 0.0899
-1 0 -2 0.0968
1 0 2 0.0869
1 -2 0 0.0574
1 -1 0 0.0422
2 2 -1 0.0718
-1 1 0 0.0430
2 -2 -1 0.0574
2 0 -1 0.0671
-2 2 1 0.0583
0 0 -1 0.0858
0 0 1 0.0803
0 2 -1 0.0646
0 1 0 0.0425

loop_
_geom_angle_atom_site_label_1
_geom_angle_atom_site_label_2
_geom_angle_atom_site_label_3
_geom_angle
_geom_angle_site_symmetry_1
_geom_angle_site_symmetry_3
_geom_angle_publ_flag
O1 P2 C15 113.75(7) . . ?
O1 P2 C22 111.62(7) . . ?
O1 P2 C16 111.33(7) . . ?
C22 P2 C15 104.07(7) . . ?
C22 P2 C16 109.04(7) . . ?
C16 P2 C15 106.64(7) . . ?
N1 P1 C7 113.77(7) . . ?
N1 P1 C1 105.55(7) . . ?
N1 P1 C14 112.10(7) . . ?
C7 P1 C14 105.51(7) . . ?
C1 P1 C7 109.40(7) . . ?
C1 P1 C14 110.56(7) . . ?
C13 N1 P1 121.98(11) . . ?
C12 C7 P1 120.62(12) . . ?
C8 C7 P1 119.15(12) . . ?
C8 C7 C12 120.23(14) . . ?
P2 C15 H15A 109.0 . . ?
P2 C15 H15B 109.0 . . ?
H15A C15 H15B 107.8 . . ?
C14 C15 P2 113.14(10) . . ?
C14 C15 H15A 109.0 . . ?
C14 C15 H15B 109.0 . . ?
C22 C23 H23 120.1 . . ?
C24 C23 H23 120.1 . . ?
C24 C23 C22 119.80(15) . . ?
C6 C1 P1 122.76(11) . . ?
C6 C1 C2 119.49(14) . . ?
C2 C1 P1 117.74(11) . . ?
C23 C22 P2 124.46(12) . . ?
C23 C22 C27 119.54(14) . . ?
C27 C22 P2 115.97(12) . . ?
C7 C12 H12 120.4 . . ?
C11 C12 C7 119.27(15) . . ?
C11 C12 H12 120.4 . . ?
C7 C8 H8 120.1 . . ?
C9 C8 C7 119.86(15) . . ?
C9 C8 H8 120.1 . . ?
P1 C14 H14A 109.0 . . ?
P1 C14 H14B 109.0 . . ?
C15 C14 P1 113.05(10) . . ?
C15 C14 H14A 109.0 . . ?
C15 C14 H14B 109.0 . . ?
H14A C14 H14B 107.8 . . ?
C1 C6 H6 120.1 . . ?
C5 C6 C1 119.79(14) . . ?
C5 C6 H6 120.1 . . ?
C1 C2 H2 119.8 . . ?
C3 C2 C1 120.33(14) . . ?
C3 C2 H2 119.8 . . ?
C23 C24 H24 119.9 . . ?
C25 C24 C23 120.13(15) . . ?
C25 C24 H24 119.9 . . ?
C21 C16 P2 116.77(12) . . ?
C21 C16 C17 119.66(14) . . ?
C17 C16 P2 123.54(12) . . ?
C22 C27 H27 119.8 . . ?
C26 C27 C22 120.37(15) . . ?
C26 C27 H27 119.8 . . ?
C24 C25 H25 119.9 . . ?
C26 C25 C24 120.19(14) . . ?
C26 C25 H25 119.9 . . ?
C16 C21 H21 120.0 . . ?
C20 C21 C16 120.05(15) . . ?
C20 C21 H21 120.0 . . ?
N2 C13 N1 175.93(17) . . ?
C5 C4 H4 120.1 . . ?
C5 C4 C3 119.76(15) . . ?
C3 C4 H4 120.1 . . ?
C16 C17 H17 120.1 . . ?
C18 C17 C16 119.72(15) . . ?
C18 C17 H17 120.1 . . ?
C12 C11 H11 119.8 . . ?
C12 C11 C10 120.33(15) . . ?
C10 C11 H11 119.8 . . ?
C8 C9 H9 120.0 . . ?
C10 C9 C8 119.99(15) . . ?
C10 C9 H9 120.0 . . ?
C6 C5 H5 119.7 . . ?
C4 C5 C6 120.56(14) . . ?
C4 C5 H5 119.7 . . ?
C21 C20 H20 119.9 . . ?
C19 C20 C21 120.11(15) . . ?
C19 C20 H20 119.9 . . ?
C27 C26 C25 119.97(15) . . ?
C27 C26 H26 120.0 . . ?
C25 C26 H26 120.0 . . ?
C11 C10 H10 119.8 . . ?
C9 C10 C11 120.32(15) . . ?
C9 C10 H10 119.8 . . ?
C2 C3 C4 120.06(14) . . ?
C2 C3 H3 120.0 . . ?
C4 C3 H3 120.0 . . ?
C17 C18 H18 119.9 . . ?
C19 C18 C17 120.12(16) . . ?
C19 C18 H18 119.9 . . ?
C20 C19 C18 120.31(16) . . ?
C20 C19 H19 119.8 . . ?
C18 C19 H19 119.8 . . ?

loop_
_geom_bond_atom_site_label_1
_geom_bond_atom_site_label_2
_geom_bond_distance
_geom_bond_site_symmetry_2
_geom_bond_publ_flag
P2 O1 1.4876(12) . ?
P2 C15 1.8129(15) . ?
P2 C22 1.8031(15) . ?
P2 C16 1.8099(15) . ?
P1 N1 1.6014(13) . ?
P1 C7 1.8026(15) . ?
P1 C1 1.7978(15) . ?
P1 C14 1.8122(15) . ?
N1 C13 1.312(2) . ?
N2 C13 1.163(2) . ?
C7 C12 1.400(2) . ?
C7 C8 1.395(2) . ?
C15 H15A 0.9900 . ?
C15 H15B 0.9900 . ?
C15 C14 1.534(2) . ?
C23 H23 0.9500 . ?
C23 C22 1.395(2) . ?
C23 C24 1.393(2) . ?
C1 C6 1.394(2) . ?
C1 C2 1.397(2) . ?
C22 C27 1.397(2) . ?
C12 H12 0.9500 . ?
C12 C11 1.389(2) . ?
C8 H8 0.9500 . ?
C8 C9 1.390(2) . ?
C14 H14A 0.9900 . ?
C14 H14B 0.9900 . ?
C6 H6 0.9500 . ?
C6 C5 1.394(2) . ?
C2 H2 0.9500 . ?
C2 C3 1.389(2) . ?
C24 H24 0.9500 . ?
C24 C25 1.389(2) . ?
C16 C21 1.396(2) . ?
C16 C17 1.399(2) . ?
C27 H27 0.9500 . ?
C27 C26 1.385(2) . ?
C25 H25 0.9500 . ?
C25 C26 1.387(2) . ?
C21 H21 0.9500 . ?
C21 C20 1.392(2) . ?
C4 H4 0.9500 . ?
C4 C5 1.385(2) . ?
C4 C3 1.391(2) . ?
C17 H17 0.9500 . ?
C17 C18 1.395(2) . ?
C11 H11 0.9500 . ?
C11 C10 1.392(2) . ?
C9 H9 0.9500 . ?
C9 C10 1.384(2) . ?
C5 H5 0.9500 . ?
C20 H20 0.9500 . ?
C20 C19 1.382(3) . ?
C26 H26 0.9500 . ?
C10 H10 0.9500 . ?
C3 H3 0.9500 . ?
C18 H18 0.9500 . ?
C18 C19 1.388(3) . ?
C19 H19 0.9500 . ?

loop_
_geom_torsion_atom_site_label_1
_geom_torsion_atom_site_label_2
_geom_torsion_atom_site_label_3
_geom_torsion_atom_site_label_4
_geom_torsion
_geom_torsion_site_symmetry_1
_geom_torsion_site_symmetry_2
_geom_torsion_site_symmetry_3
_geom_torsion_site_symmetry_4
_geom_torsion_publ_flag
P2 C15 C14 P1 -172.77(8) . . . . ?
P2 C22 C27 C26 -178.80(12) . . . . ?
P2 C16 C21 C20 179.81(12) . . . . ?
P2 C16 C17 C18 -178.28(12) . . . . ?
P1 C7 C12 C11 -179.45(12) . . . . ?
P1 C7 C8 C9 179.48(12) . . . . ?
P1 C1 C6 C5 -178.34(12) . . . . ?
P1 C1 C2 C3 179.28(12) . . . . ?
O1 P2 C15 C14 -64.41(13) . . . . ?
O1 P2 C22 C23 146.55(13) . . . . ?
O1 P2 C22 C27 -35.47(14) . . . . ?
O1 P2 C16 C21 -19.59(14) . . . . ?
O1 P2 C16 C17 158.31(12) . . . . ?
N1 P1 C7 C12 174.24(12) . . . . ?
N1 P1 C7 C8 -4.79(15) . . . . ?
N1 P1 C1 C6 128.43(13) . . . . ?
N1 P1 C1 C2 -50.34(14) . . . . ?
N1 P1 C14 C15 46.37(13) . . . . ?
C7 P1 N1 C13 -76.12(14) . . . . ?
C7 P1 C1 C6 5.64(15) . . . . ?
C7 P1 C1 C2 -173.13(12) . . . . ?
C7 P1 C14 C15 170.71(11) . . . . ?
C7 C12 C11 C10 0.1(2) . . . . ?
C7 C8 C9 C10 -0.1(2) . . . . ?
C15 P2 C22 C23 -90.36(14) . . . . ?
C15 P2 C22 C27 87.62(13) . . . . ?
C15 P2 C16 C21 -144.20(12) . . . . ?
C15 P2 C16 C17 33.70(14) . . . . ?
C23 C22 C27 C26 -0.7(2) . . . . ?
C23 C24 C25 C26 -0.5(2) . . . . ?
C1 P1 N1 C13 163.93(12) . . . . ?
C1 P1 C7 C12 -68.00(14) . . . . ?
C1 P1 C7 C8 112.97(13) . . . . ?
C1 P1 C14 C15 -71.11(12) . . . . ?
C1 C6 C5 C4 -1.1(2) . . . . ?
C1 C2 C3 C4 -0.7(2) . . . . ?
C22 P2 C15 C14 173.90(11) . . . . ?
C22 P2 C16 C21 103.99(12) . . . . ?
C22 P2 C16 C17 -78.11(14) . . . . ?
C22 C23 C24 C25 -0.3(2) . . . . ?
C22 C27 C26 C25 -0.2(2) . . . . ?
C12 C7 C8 C9 0.4(2) . . . . ?
C12 C11 C10 C9 0.2(2) . . . . ?
C8 C7 C12 C11 -0.4(2) . . . . ?
C8 C9 C10 C11 -0.2(2) . . . . ?
C14 P1 N1 C13 43.49(15) . . . . ?
C14 P1 C7 C12 50.96(14) . . . . ?
C14 P1 C7 C8 -128.07(12) . . . . ?
C14 P1 C1 C6 -110.14(13) . . . . ?
C14 P1 C1 C2 71.09(14) . . . . ?
C6 C1 C2 C3 0.5(2) . . . . ?
C2 C1 C6 C5 0.4(2) . . . . ?
C24 C23 C22 P2 178.87(11) . . . . ?
C24 C23 C22 C27 1.0(2) . . . . ?
C24 C25 C26 C27 0.8(2) . . . . ?
C16 P2 C15 C14 58.69(12) . . . . ?
C16 P2 C22 C23 23.14(15) . . . . ?
C16 P2 C22 C27 -158.88(11) . . . . ?
C16 C21 C20 C19 -1.6(2) . . . . ?
C16 C17 C18 C19 -1.2(2) . . . . ?
C21 C16 C17 C18 -0.4(2) . . . . ?
C21 C20 C19 C18 0.0(3) . . . . ?
C17 C16 C21 C20 1.8(2) . . . . ?
C17 C18 C19 C20 1.4(3) . . . . ?
C5 C4 C3 C2 0.0(2) . . . . ?
C3 C4 C5 C6 0.9(2) . . . . ?

loop_
_exptl_oxdiff_crystal_face_indexfrac_h
_exptl_oxdiff_crystal_face_indexfrac_k
_exptl_oxdiff_crystal_face_indexfrac_l
_exptl_oxdiff_crystal_face_x
_exptl_oxdiff_crystal_face_y
_exptl_oxdiff_crystal_face_z
-1.0000 -0.0000 0.0000 -0.0132 0.1535 0.0486
1.0000 0.0000 -0.0000 0.0132 -0.1535 -0.0486
2.0000 -2.0000 1.0000 0.0921 -0.3794 0.2350
1.0000 2.0000 1.0000 0.1988 -0.0084 -0.2539
-1.0000 -2.0000 -0.0000 -0.0731 0.0446 0.3173
1.0000 2.0000 0.0000 0.0731 -0.0446 -0.3173
1.0000 -1.0000 2.0000 0.2346 -0.1353 0.2126
2.0000 1.0000 2.0000 0.3077 -0.1799 -0.1046
-1.0000 -0.0000 -2.0000 -0.2646 0.0809 -0.0783
1.0000 0.0000 2.0000 0.2646 -0.0809 0.0783
1.0000 -2.0000 -0.0000 -0.0468 -0.2623 0.2201
1.0000 -1.0000 -0.0000 -0.0168 -0.2079 0.0858
2.0000 2.0000 -1.0000 -0.0395 -0.2344 -0.4293
-1.0000 1.0000 0.0000 0.0168 0.2079 -0.0858
2.0000 -2.0000 -1.0000 -0.1593 -0.4520 0.1081
2.0000 0.0000 -1.0000 -0.0994 -0.3432 -0.1606
-2.0000 2.0000 1.0000 0.1593 0.4520 -0.1081
0.0000 -0.0000 -1.0000 -0.1257 -0.0363 -0.0634
-0.0000 0.0000 1.0000 0.1257 0.0363 0.0634
-0.0000 2.0000 -1.0000 -0.0658 0.0725 -0.3321
-0.0000 1.0000 0.0000 0.0300 0.0544 -0.1344
